data_4107697
loop_
_publ_author_name
'Amy B. Dounay'
'Philip G. Humphreys'
'Larry E. Overman'
'Aaron D. Wrobleski'

_publ_section_title
;
 Total Synthesis of the Strychnos Alkaloid (+)-Minfiensine: Tandem
 Enantioselective Intramolecular Heck-Iminium Ion Cyclization
;
_journal_name_full 'Journal of the American Chemical Society'
_journal_page_first 5368
_journal_page_last 5377
_journal_paper_doi 10.1021/ja800163v
_journal_volume 130
_journal_year 2008
_chemical_formula_sum 'C28 H31 Br N2 O6'
_chemical_formula_weight 571.46
_chemical_name_systematic
; 
 ? 
;
_space_group_IT_number 4
_symmetry_cell_setting monoclinic
_symmetry_space_group_name_Hall 'P 2yb'
_symmetry_space_group_name_H-M 'P 1 21 1'
_atom_sites_solution_hydrogens difmap
_atom_sites_solution_primary direct
_atom_sites_solution_secondary difmap
_audit_creation_method SHELXTL
_cell_angle_alpha 90.00
_cell_angle_beta 106.311(2)
_cell_angle_gamma 90.00
_cell_formula_units_Z 2
_cell_length_a 9.1441(10)
_cell_length_b 11.2146(12)
_cell_length_c 13.2384(14)
_cell_measurement_temperature 163(2)
_cell_volume 1302.9(2)
_computing_cell_refinement 'Bruker SMART/SAINT'
_computing_data_collection 'Bruker SMART'
_computing_data_reduction 'Bruker SAINT'
_computing_molecular_graphics 'Bruker SHELXTL'
_computing_publication_material 'Bruker SHELXTL'
_computing_structure_refinement 'Bruker SHELXTL'
_computing_structure_solution 'Bruker SHELXTL'
_diffrn_ambient_temperature 163(2)
_diffrn_measured_fraction_theta_full 0.991
_diffrn_measured_fraction_theta_max 0.991
_diffrn_measurement_device_type 'CCD area detector'
_diffrn_measurement_method 'phi and omega scans'
_diffrn_radiation_monochromator graphite
_diffrn_radiation_source 'normal-focus sealed tube'
_diffrn_radiation_type MoK\a
_diffrn_radiation_wavelength 0.71073
_diffrn_reflns_av_R_equivalents 0.0279
_diffrn_reflns_av_sigmaI/netI 0.0377
_diffrn_reflns_limit_h_max 11
_diffrn_reflns_limit_h_min -12
_diffrn_reflns_limit_k_max 14
_diffrn_reflns_limit_k_min -14
_diffrn_reflns_limit_l_max 17
_diffrn_reflns_limit_l_min -17
_diffrn_reflns_number 14474
_diffrn_reflns_theta_full 28.32
_diffrn_reflns_theta_max 28.32
_diffrn_reflns_theta_min 1.60
_diffrn_standards_decay_% '< 1.0'
_diffrn_standards_interval_count 'initial 50 frames recollected'
_diffrn_standards_number '50 frames'
_exptl_absorpt_coefficient_mu 1.623
_exptl_absorpt_correction_T_max 0.8046
_exptl_absorpt_correction_T_min 0.6416
_exptl_absorpt_correction_type multi-scan
_exptl_absorpt_process_details 'Bruker SADABS'
_exptl_crystal_colour colorless
_exptl_crystal_density_diffrn 1.457
_exptl_crystal_density_meas ?
_exptl_crystal_description 'elongated prism'
_exptl_crystal_F_000 592
_exptl_crystal_size_max 0.30
_exptl_crystal_size_mid 0.14
_exptl_crystal_size_min 0.14
_refine_diff_density_max 0.366
_refine_diff_density_min -0.235
_refine_diff_density_rms 0.050
_refine_ls_abs_structure_details 'Flack H D (1983), Acta Cryst. A39, 876-881'
_refine_ls_abs_structure_Flack -0.011(5)
_refine_ls_extinction_method none
_refine_ls_goodness_of_fit_ref 1.027
_refine_ls_hydrogen_treatment refall
_refine_ls_matrix_type full
_refine_ls_number_parameters 458
_refine_ls_number_reflns 6264
_refine_ls_number_restraints 1
_refine_ls_restrained_S_all 1.027
_refine_ls_R_factor_all 0.0359
_refine_ls_R_factor_gt 0.0293
_refine_ls_shift/su_max 0.001
_refine_ls_shift/su_mean 0.000
_refine_ls_structure_factor_coef Fsqd
_refine_ls_weighting_details 'calc w=1/[\s^2^(Fo^2^)+(0.0375P)^2^+0.0594P] where P=(Fo^2^+2Fc^2^)/3'
_refine_ls_weighting_scheme calc
_refine_ls_wR_factor_gt 0.0647
_refine_ls_wR_factor_ref 0.0681
_reflns_number_gt 5688
_reflns_number_total 6264
_reflns_threshold_expression >2sigma(I)
_cod_data_source_file ja800163v-file003.cif
_cod_data_source_block leo180
_cod_depositor_comments
;
The following automatic conversions were performed:

'_exptl_crystal_density_meas' value 'n/a' was changed to '?' - the
value is perceived as not measured.

Automatic conversion script
Id: cif_fix_values 3008 2015-01-20 13:52:24Z robertas 
;
_cod_database_code 4107697

loop_
_symmetry_equiv_pos_as_xyz
'x, y, z'
'-x, y+1/2, -z'

loop_
_atom_site_label
_atom_site_type_symbol
_atom_site_fract_x
_atom_site_fract_y
_atom_site_fract_z
_atom_site_U_iso_or_equiv
_atom_site_adp_type
_atom_site_occupancy
_atom_site_symmetry_multiplicity
_atom_site_calc_flag
Br1 Br 0.57414(2) 0.68599(2) 0.936095(15) 0.03390(7) Uani 1 1 d
O1 O 1.18531(16) 1.05172(15) 1.72681(10) 0.0240(3) Uani 1 1 d
O2 O 1.30619(17) 1.07670(16) 1.60124(11) 0.0289(3) Uani 1 1 d
O3 O 0.92540(16) 1.03223(12) 1.81162(10) 0.0207(3) Uani 1 1 d
O4 O 0.91676(18) 1.22482(13) 1.86106(11) 0.0242(3) Uani 1 1 d
O5 O 0.61190(16) 0.95725(13) 1.40553(10) 0.0204(3) Uani 1 1 d
O6 O 0.38919(17) 1.03286(17) 1.30662(12) 0.0331(4) Uani 1 1 d
N1 N 1.05178(18) 1.12034(15) 1.56991(12) 0.0173(3) Uani 1 1 d
N2 N 0.90487(16) 1.18092(19) 1.69299(10) 0.0171(3) Uani 1 1 d
C1 C 0.6270(2) 1.15195(19) 1.49519(16) 0.0210(4) Uani 1 1 d
C2 C 0.9045(2) 1.11022(17) 1.60059(14) 0.0154(4) Uani 1 1 d
C3 C 0.8702(3) 1.30767(19) 1.66631(16) 0.0224(4) Uani 1 1 d
C4 C 0.8292(3) 1.31244(19) 1.54669(16) 0.0213(4) Uani 1 1 d
C5 C 0.79498(18) 1.1821(2) 1.50937(12) 0.0176(3) Uani 1 1 d
C6 C 0.8590(2) 1.15808(16) 1.41836(15) 0.0181(4) Uani 1 1 d
C7 C 0.7930(2) 1.16653(18) 1.31121(15) 0.0215(4) Uani 1 1 d
C8 C 0.8828(3) 1.14745(19) 1.24312(16) 0.0249(5) Uani 1 1 d
C9 C 1.0366(3) 1.12405(19) 1.28313(16) 0.0245(4) Uani 1 1 d
C10 C 1.1062(2) 1.11588(18) 1.39142(15) 0.0202(4) Uani 1 1 d
C11 C 1.0139(2) 1.13113(18) 1.45811(15) 0.0185(4) Uani 1 1 d
C12 C 0.8612(2) 0.97801(17) 1.59875(15) 0.0167(4) Uani 1 1 d
C13 C 0.6943(2) 0.9583(2) 1.59327(15) 0.0210(4) Uani 1 1 d
C14 C 0.5898(2) 1.02025(19) 1.49766(15) 0.0207(4) Uani 1 1 d
C15 C 0.5004(2) 0.9709(2) 1.31538(16) 0.0222(4) Uani 1 1 d
C16 C 0.5269(2) 0.90115(18) 1.22647(15) 0.0197(4) Uani 1 1 d
C17 C 0.3991(2) 0.8777(2) 1.14193(16) 0.0227(4) Uani 1 1 d
C18 C 0.4137(2) 0.8143(2) 1.05517(16) 0.0234(4) Uani 1 1 d
C19 C 0.5570(2) 0.77585(19) 1.05356(16) 0.0229(4) Uani 1 1 d
C20 C 0.6858(3) 0.7986(2) 1.13655(17) 0.0251(4) Uani 1 1 d
C21 C 0.6695(3) 0.8605(2) 1.22372(19) 0.0236(5) Uani 1 1 d
C22 C 0.9170(2) 1.14976(17) 1.79504(15) 0.0180(4) Uani 1 1 d
C23 C 0.9054(2) 0.98146(18) 1.91059(14) 0.0200(4) Uani 1 1 d
C24 C 1.0311(3) 1.0230(2) 2.00535(18) 0.0308(5) Uani 1 1 d
C25 C 0.7481(3) 1.0114(2) 1.9189(2) 0.0323(5) Uani 1 1 d
C26 C 0.9207(3) 0.8493(2) 1.89372(19) 0.0294(5) Uani 1 1 d
C27 C 1.1918(2) 1.08177(18) 1.63027(15) 0.0198(4) Uani 1 1 d
C28 C 1.3252(3) 1.0034(3) 1.7946(2) 0.0338(6) Uani 1 1 d
H1A H 0.594(2) 1.186(3) 1.5504(16) 0.021(5) Uiso 1 1 d
H1B H 0.562(2) 1.187(3) 1.4299(15) 0.020(5) Uiso 1 1 d
H3A H 0.960(3) 1.357(2) 1.6990(19) 0.025(6) Uiso 1 1 d
H3B H 0.781(3) 1.328(2) 1.6908(17) 0.016(5) Uiso 1 1 d
H4A H 0.913(3) 1.339(2) 1.523(2) 0.031(7) Uiso 1 1 d
H4B H 0.744(3) 1.362(2) 1.5203(17) 0.016(6) Uiso 1 1 d
H7 H 0.687(2) 1.184(3) 1.2862(15) 0.022(5) Uiso 1 1 d
H8 H 0.838(3) 1.150(2) 1.1715(18) 0.019(6) Uiso 1 1 d
H9 H 1.091(3) 1.110(2) 1.2328(19) 0.024(6) Uiso 1 1 d
H10 H 1.209(3) 1.103(2) 1.4190(19) 0.026(6) Uiso 1 1 d
H12A H 0.925(2) 0.941(2) 1.6543(17) 0.012(5) Uiso 1 1 d
H12B H 0.879(3) 0.943(2) 1.5374(19) 0.020(6) Uiso 1 1 d
H13A H 0.669(2) 0.992(2) 1.6564(16) 0.013(5) Uiso 1 1 d
H13B H 0.674(3) 0.879(2) 1.5867(18) 0.023(6) Uiso 1 1 d
H14 H 0.482(3) 1.013(2) 1.4945(18) 0.021(6) Uiso 1 1 d
H17 H 0.304(3) 0.903(2) 1.1451(18) 0.015(6) Uiso 1 1 d
H18 H 0.326(3) 0.807(2) 0.9934(19) 0.023(6) Uiso 1 1 d
H20 H 0.778(3) 0.765(3) 1.135(2) 0.029(7) Uiso 1 1 d
H21 H 0.764(3) 0.876(2) 1.2827(19) 0.025(6) Uiso 1 1 d
H24A H 1.030(3) 0.970(2) 2.0692(18) 0.021(6) Uiso 1 1 d
H24B H 1.012(4) 1.098(3) 2.020(3) 0.056(10) Uiso 1 1 d
H24C H 1.122(4) 1.010(3) 1.985(2) 0.049(9) Uiso 1 1 d
H25A H 0.677(4) 0.985(4) 1.857(3) 0.063(11) Uiso 1 1 d
H25B H 0.738(3) 0.973(2) 1.985(2) 0.027(6) Uiso 1 1 d
H25C H 0.741(3) 1.098(3) 1.927(2) 0.040(8) Uiso 1 1 d
H26A H 0.916(3) 0.806(3) 1.954(2) 0.035(7) Uiso 1 1 d
H26B H 1.019(4) 0.832(3) 1.882(2) 0.052(9) Uiso 1 1 d
H26C H 0.847(3) 0.829(3) 1.834(2) 0.037(8) Uiso 1 1 d
H28A H 1.352(4) 0.925(4) 1.769(3) 0.072(11) Uiso 1 1 d
H28B H 1.305(3) 0.993(2) 1.860(2) 0.029(7) Uiso 1 1 d
H28C H 1.394(4) 1.055(3) 1.795(2) 0.046(9) Uiso 1 1 d

loop_
_atom_site_aniso_label
_atom_site_aniso_U_11
_atom_site_aniso_U_22
_atom_site_aniso_U_33
_atom_site_aniso_U_23
_atom_site_aniso_U_13
_atom_site_aniso_U_12
Br1 0.03466(11) 0.03647(12) 0.02693(10) -0.01159(11) 0.00268(8) 0.00342(12)
O1 0.0166(7) 0.0355(9) 0.0176(7) 0.0027(6) 0.0013(5) 0.0046(6)
O2 0.0169(7) 0.0455(10) 0.0250(7) -0.0052(7) 0.0071(6) 0.0023(7)
O3 0.0287(8) 0.0194(7) 0.0145(6) 0.0006(5) 0.0072(5) 0.0031(6)
O4 0.0337(8) 0.0211(8) 0.0178(7) -0.0036(5) 0.0073(6) 0.0021(6)
O5 0.0159(7) 0.0282(8) 0.0163(6) -0.0023(6) 0.0036(5) -0.0015(6)
O6 0.0185(8) 0.0509(11) 0.0273(8) -0.0083(7) 0.0022(6) 0.0071(7)
N1 0.0160(8) 0.0206(9) 0.0166(8) 0.0001(6) 0.0065(6) 0.0006(6)
N2 0.0208(7) 0.0159(7) 0.0161(6) -0.0018(8) 0.0074(5) 0.0007(8)
C1 0.0162(9) 0.0276(12) 0.0201(9) 0.0002(7) 0.0068(7) 0.0036(7)
C2 0.0142(9) 0.0182(9) 0.0145(8) -0.0014(7) 0.0055(7) 0.0017(7)
C3 0.0281(11) 0.0164(10) 0.0225(10) -0.0012(8) 0.0066(9) 0.0022(9)
C4 0.0238(11) 0.0185(10) 0.0237(10) 0.0034(8) 0.0099(9) 0.0051(8)
C5 0.0171(8) 0.0184(8) 0.0174(7) 0.0020(9) 0.0050(6) 0.0029(10)
C6 0.0211(9) 0.0148(11) 0.0199(8) 0.0015(6) 0.0080(7) 0.0008(7)
C7 0.0237(10) 0.0207(12) 0.0195(8) 0.0024(8) 0.0052(7) 0.0004(8)
C8 0.0345(12) 0.0237(11) 0.0166(9) 0.0044(7) 0.0073(8) -0.0009(8)
C9 0.0338(12) 0.0216(11) 0.0223(10) 0.0036(8) 0.0149(9) 0.0027(9)
C10 0.0216(10) 0.0191(10) 0.0217(10) 0.0007(8) 0.0092(8) 0.0017(8)
C11 0.0217(10) 0.0165(9) 0.0177(9) 0.0007(7) 0.0059(8) -0.0001(8)
C12 0.0209(10) 0.0154(10) 0.0142(9) -0.0006(7) 0.0053(7) 0.0017(7)
C13 0.0236(11) 0.0218(11) 0.0198(10) -0.0011(8) 0.0100(8) -0.0037(8)
C14 0.0157(9) 0.0288(11) 0.0189(9) -0.0026(8) 0.0072(7) -0.0017(8)
C15 0.0164(10) 0.0284(12) 0.0223(10) 0.0000(8) 0.0061(8) -0.0035(8)
C16 0.0189(10) 0.0198(10) 0.0197(9) 0.0030(8) 0.0045(7) -0.0032(8)
C17 0.0184(10) 0.0277(11) 0.0211(10) 0.0035(8) 0.0042(8) -0.0013(8)
C18 0.0238(11) 0.0226(11) 0.0206(10) 0.0011(8) 0.0009(8) -0.0039(8)
C19 0.0275(11) 0.0190(10) 0.0205(9) -0.0008(8) 0.0043(8) -0.0015(8)
C20 0.0207(11) 0.0269(12) 0.0267(11) -0.0008(9) 0.0047(8) 0.0030(9)
C21 0.0189(11) 0.0272(12) 0.0222(11) -0.0012(9) 0.0018(9) -0.0029(9)
C22 0.0151(9) 0.0215(10) 0.0167(9) -0.0011(7) 0.0032(7) 0.0012(7)
C23 0.0240(10) 0.0221(11) 0.0139(8) 0.0026(7) 0.0055(7) 0.0014(8)
C24 0.0359(14) 0.0319(14) 0.0191(10) 0.0031(9) -0.0017(9) -0.0019(10)
C25 0.0299(13) 0.0329(14) 0.0387(13) 0.0070(11) 0.0171(11) 0.0057(10)
C26 0.0426(15) 0.0229(11) 0.0226(11) 0.0031(9) 0.0087(10) 0.0045(10)
C27 0.0184(10) 0.0195(10) 0.0214(9) -0.0044(8) 0.0053(7) -0.0002(8)
C28 0.0250(13) 0.0459(16) 0.0246(12) 0.0020(11) -0.0027(10) 0.0123(13)

loop_
_atom_type_symbol
_atom_type_description
_atom_type_scat_dispersion_real
_atom_type_scat_dispersion_imag
_atom_type_scat_source
C C 0.0033 0.0016 'International Tables Vol C Tables 4.2.6.8 and 6.1.1.4'
H H 0.0000 0.0000 'International Tables Vol C Tables 4.2.6.8 and 6.1.1.4'
N N 0.0061 0.0033 'International Tables Vol C Tables 4.2.6.8 and 6.1.1.4'
O O 0.0106 0.0060 'International Tables Vol C Tables 4.2.6.8 and 6.1.1.4'
Br Br -0.2901 2.4595 'International Tables Vol C Tables 4.2.6.8 and 6.1.1.4'

loop_
_geom_angle_atom_site_label_1
_geom_angle_atom_site_label_2
_geom_angle_atom_site_label_3
_geom_angle
C27 O1 C28 114.71(18)
C22 O3 C23 120.50(15)
C15 O5 C14 115.75(15)
C27 N1 C11 123.00(17)
C27 N1 C2 124.96(16)
C11 N1 C2 107.99(15)
C22 N2 C2 132.06(19)
C22 N2 C3 115.71(16)
C2 N2 C3 111.91(15)
C14 C1 C5 115.81(18)
N2 C2 N1 113.03(15)
N2 C2 C12 118.66(16)
N1 C2 C12 108.21(15)
N2 C2 C5 102.63(15)
N1 C2 C5 100.33(14)
C12 C2 C5 112.40(16)
N2 C3 C4 104.84(16)
C3 C4 C5 105.53(16)
C6 C5 C1 117.68(16)
C6 C5 C4 109.63(17)
C1 C5 C4 110.71(17)
C6 C5 C2 102.60(15)
C1 C5 C2 112.60(17)
C4 C5 C2 102.29(15)
C7 C6 C11 120.36(18)
C7 C6 C5 130.93(18)
C11 C6 C5 108.55(16)
C6 C7 C8 119.15(19)
C9 C8 C7 120.10(19)
C8 C9 C10 121.8(2)
C11 C10 C9 117.4(2)
C10 C11 C6 121.20(19)
C10 C11 N1 129.29(19)
C6 C11 N1 109.49(17)
C13 C12 C2 113.03(17)
C14 C13 C12 111.10(17)
O5 C14 C1 111.43(16)
O5 C14 C13 105.65(16)
C1 C14 C13 111.67(17)
O6 C15 O5 123.98(19)
O6 C15 C16 123.04(18)
O5 C15 C16 112.98(17)
C21 C16 C17 119.8(2)
C21 C16 C15 123.72(19)
C17 C16 C15 116.51(18)
C18 C17 C16 120.3(2)
C19 C18 C17 118.91(19)
C18 C19 C20 121.7(2)
C18 C19 Br1 118.32(15)
C20 C19 Br1 119.94(17)
C21 C20 C19 118.9(2)
C20 C21 C16 120.4(2)
O4 C22 O3 125.31(17)
O4 C22 N2 121.16(18)
O3 C22 N2 113.52(17)
O3 C23 C25 109.53(16)
O3 C23 C26 101.90(16)
C25 C23 C26 111.0(2)
O3 C23 C24 111.06(17)
C25 C23 C24 112.8(2)
C26 C23 C24 110.07(19)
O2 C27 O1 124.33(18)
O2 C27 N1 125.15(18)
O1 C27 N1 110.51(17)

loop_
_geom_bond_atom_site_label_1
_geom_bond_atom_site_label_2
_geom_bond_distance
Br1 C19 1.896(2)
O1 C27 1.339(2)
O1 C28 1.446(3)
O2 C27 1.213(3)
O3 C22 1.335(2)
O3 C23 1.486(2)
O4 C22 1.214(2)
O5 C15 1.343(2)
O5 C14 1.472(2)
O6 C15 1.209(3)
N1 C27 1.375(3)
N1 C11 1.427(2)
N1 C2 1.517(2)
N2 C22 1.370(2)
N2 C2 1.457(2)
N2 C3 1.477(3)
C1 C14 1.518(3)
C1 C5 1.532(3)
C2 C12 1.533(3)
C2 C5 1.559(3)
C3 C4 1.522(3)
C4 C5 1.547(3)
C5 C6 1.504(2)
C6 C7 1.380(3)
C6 C11 1.399(3)
C7 C8 1.396(3)
C8 C9 1.382(3)
C9 C10 1.398(3)
C10 C11 1.393(3)
C12 C13 1.524(3)
C13 C14 1.522(3)
C15 C16 1.489(3)
C16 C21 1.391(3)
C16 C17 1.398(3)
C17 C18 1.389(3)
C18 C19 1.385(3)
C19 C20 1.390(3)
C20 C21 1.390(3)
C23 C25 1.511(3)
C23 C26 1.512(3)
C23 C24 1.517(3)

loop_
_geom_torsion_atom_site_label_1
_geom_torsion_atom_site_label_2
_geom_torsion_atom_site_label_3
_geom_torsion_atom_site_label_4
_geom_torsion
C22 N2 C2 N1 -106.1(2)
C3 N2 C2 N1 80.91(19)
C22 N2 C2 C12 22.2(3)
C3 N2 C2 C12 -150.82(17)
C22 N2 C2 C5 146.76(18)
C3 N2 C2 C5 -26.2(2)
C27 N1 C2 N2 64.6(2)
C11 N1 C2 N2 -137.60(17)
C27 N1 C2 C12 -68.9(2)
C11 N1 C2 C12 88.89(18)
C27 N1 C2 C5 173.21(18)
C11 N1 C2 C5 -28.99(19)
C22 N2 C3 C4 -168.05(16)
C2 N2 C3 C4 6.2(2)
N2 C3 C4 C5 16.9(2)
C14 C1 C5 C6 74.0(2)
C14 C1 C5 C4 -158.81(16)
C14 C1 C5 C2 -45.0(2)
C3 C4 C5 C6 -140.41(17)
C3 C4 C5 C1 88.13(19)
C3 C4 C5 C2 -32.06(19)
N2 C2 C5 C6 148.56(16)
N1 C2 C5 C6 31.92(19)
C12 C2 C5 C6 -82.84(18)
N2 C2 C5 C1 -83.9(2)
N1 C2 C5 C1 159.42(16)
C12 C2 C5 C1 44.7(2)
N2 C2 C5 C4 34.92(17)
N1 C2 C5 C4 -81.72(16)
C12 C2 C5 C4 163.53(15)
C1 C5 C6 C7 34.9(3)
C4 C5 C6 C7 -92.8(2)
C2 C5 C6 C7 159.1(2)
C1 C5 C6 C11 -149.76(19)
C4 C5 C6 C11 82.57(19)
C2 C5 C6 C11 -25.6(2)
C11 C6 C7 C8 0.2(3)
C5 C6 C7 C8 175.1(2)
C6 C7 C8 C9 -2.0(3)
C7 C8 C9 C10 1.6(3)
C8 C9 C10 C11 0.6(3)
C9 C10 C11 C6 -2.4(3)
C9 C10 C11 N1 175.7(2)
C7 C6 C11 C10 2.0(3)
C5 C6 C11 C10 -173.90(19)
C7 C6 C11 N1 -176.45(18)
C5 C6 C11 N1 7.6(2)
C27 N1 C11 C10 -5.5(3)
C2 N1 C11 C10 -163.8(2)
C27 N1 C11 C6 172.80(18)
C2 N1 C11 C6 14.5(2)
N2 C2 C12 C13 68.0(2)
N1 C2 C12 C13 -161.52(15)
C5 C2 C12 C13 -51.7(2)
C2 C12 C13 C14 56.8(2)
C15 O5 C14 C1 -78.3(2)
C15 O5 C14 C13 160.25(17)
C5 C1 C14 O5 -67.7(2)
C5 C1 C14 C13 50.2(2)
C12 C13 C14 O5 66.6(2)
C12 C13 C14 C1 -54.7(2)
C14 O5 C15 O6 2.0(3)
C14 O5 C15 C16 -177.73(17)
O6 C15 C16 C21 159.2(2)
O5 C15 C16 C21 -21.1(3)
O6 C15 C16 C17 -20.3(3)
O5 C15 C16 C17 159.42(18)
C21 C16 C17 C18 -0.2(3)
C15 C16 C17 C18 179.3(2)
C16 C17 C18 C19 -0.6(3)
C17 C18 C19 C20 0.3(3)
C17 C18 C19 Br1 178.44(16)
C18 C19 C20 C21 0.7(3)
Br1 C19 C20 C21 -177.38(18)
C19 C20 C21 C16 -1.5(3)
C17 C16 C21 C20 1.2(3)
C15 C16 C21 C20 -178.2(2)
C23 O3 C22 O4 11.9(3)
C23 O3 C22 N2 -166.75(15)
C2 N2 C22 O4 178.97(18)
C3 N2 C22 O4 -8.2(3)
C2 N2 C22 O3 -2.3(3)
C3 N2 C22 O3 170.47(17)
C22 O3 C23 C25 61.4(2)
C22 O3 C23 C26 178.94(18)
C22 O3 C23 C24 -63.9(2)
C28 O1 C27 O2 -4.2(3)
C28 O1 C27 N1 176.6(2)
C11 N1 C27 O2 16.2(3)
C2 N1 C27 O2 170.8(2)
C11 N1 C27 O1 -164.60(17)
C2 N1 C27 O1 -10.0(3)
